data_4069247
loop_
_publ_author_name
'Honz\'i\<cek, Jan'
'Mukhopadhyay, Abhik'
'Santos-Silva, Teresa'
'Rom\~ao, Maria J.'
'Rom\~ao, Carlos C.'

_publ_section_title
;
 Ring-Functionalized Molybdenocene Complexes
;
_journal_issue 9
_journal_name_full Organometallics
_journal_page_first 2871
_journal_paper_doi 10.1021/om9001022
_journal_volume 28
_journal_year 2009
_chemical_formula_moiety 'C14 H19 Mo N2 O2 Si, B F4'
_chemical_formula_sum 'C14 H19 B F4 Mo N2 O2 Si'
_chemical_formula_weight 458.15
_chemical_name_systematic
; 
 ? 
;
_space_group_IT_number 14
_symmetry_cell_setting monoclinic
_symmetry_space_group_name_Hall '-P 2ybc'
_symmetry_space_group_name_H-M 'P 1 21/c 1'
_atom_sites_solution_hydrogens geom
_atom_sites_solution_primary direct
_atom_sites_solution_secondary difmap
_audit_creation_method SHELXL-97
_cell_angle_alpha 90.00
_cell_angle_beta 100.4070(10)
_cell_angle_gamma 90.00
_cell_formula_units_Z 4
_cell_length_a 6.8769(2)
_cell_length_b 16.9608(4)
_cell_length_c 16.8468(4)
_cell_measurement_reflns_used 6878
_cell_measurement_temperature 293(2)
_cell_measurement_theta_max 25.98
_cell_measurement_theta_min 2.74
_cell_volume 1932.65(9)
_computing_cell_refinement 'Bruker SMART'
_computing_data_collection 'Bruker SMART'
_computing_data_reduction 'Bruker SAINT'
_computing_molecular_graphics 'Bruker SHELXTL'
_computing_publication_material 'Bruker SHELXTL'
_computing_structure_refinement 'Bruker SHELXTL'
_computing_structure_solution 'Bruker SHELXTL'
_diffrn_ambient_temperature 293(2)
_diffrn_measured_fraction_theta_full 0.970
_diffrn_measured_fraction_theta_max 0.970
_diffrn_measurement_device_type 'Bruker SMART APEX CCD area-detector'
_diffrn_measurement_method 'phi and omega scans'
_diffrn_radiation_monochromator graphite
_diffrn_radiation_source 'fine-focus sealed tube'
_diffrn_radiation_type MoK\a
_diffrn_radiation_wavelength 0.71073
_diffrn_reflns_av_R_equivalents 0.0416
_diffrn_reflns_av_sigmaI/netI 0.0466
_diffrn_reflns_limit_h_max 9
_diffrn_reflns_limit_h_min -9
_diffrn_reflns_limit_k_max 23
_diffrn_reflns_limit_k_min -20
_diffrn_reflns_limit_l_max 23
_diffrn_reflns_limit_l_min -22
_diffrn_reflns_number 24454
_diffrn_reflns_theta_full 29.59
_diffrn_reflns_theta_max 29.59
_diffrn_reflns_theta_min 2.40
_exptl_absorpt_coefficient_mu 0.786
_exptl_absorpt_correction_T_max 0.9255
_exptl_absorpt_correction_T_min 0.6945
_exptl_absorpt_correction_type multi-scan
_exptl_absorpt_process_details '(SADABS; Sheldrick, 1996)'
_exptl_crystal_colour colorless
_exptl_crystal_density_diffrn 1.575
_exptl_crystal_density_method 'not measured'
_exptl_crystal_description block
_exptl_crystal_F_000 920
_exptl_crystal_size_max 0.50
_exptl_crystal_size_mid 0.20
_exptl_crystal_size_min 0.10
_refine_diff_density_max 1.187
_refine_diff_density_min -0.960
_refine_diff_density_rms 0.119
_refine_ls_extinction_method none
_refine_ls_goodness_of_fit_ref 1.018
_refine_ls_hydrogen_treatment refxyz
_refine_ls_matrix_type full
_refine_ls_number_parameters 320
_refine_ls_number_reflns 5278
_refine_ls_number_restraints 0
_refine_ls_restrained_S_all 1.018
_refine_ls_R_factor_all 0.0673
_refine_ls_R_factor_gt 0.0430
_refine_ls_shift/su_max 0.001
_refine_ls_shift/su_mean 0.000
_refine_ls_structure_factor_coef Fsqd
_refine_ls_weighting_details 'calc w=1/[\s^2^(Fo^2^)+(0.0618P)^2^+3.0786P] where P=(Fo^2^+2Fc^2^)/3'
_refine_ls_weighting_scheme calc
_refine_ls_wR_factor_gt 0.1068
_refine_ls_wR_factor_ref 0.1189
_reflns_number_gt 3936
_reflns_number_total 5278
_reflns_threshold_expression >2sigma(I)
_cod_data_source_file om9001022_si_002.cif
_cod_data_source_block 23
_cod_depositor_comments
;
The following automatic conversions were performed:

'_symmetry_cell_setting' value 'Monoclinic' changed to 'monoclinic'
according to /home/saulius/struct/CIF-dictionaries/cif_core.dic
dictionary named 'cif_core.dic' version 2.4.2 from 2011-04-26.

Automatic conversion script
Id: cif_fix_values 1715 2011-07-08 13:25:40Z adriana 
;
_cod_original_sg_symbol_H-M 'P 21/c'
_cod_database_code 4069247

loop_
_symmetry_equiv_pos_as_xyz
'x, y, z'
'-x, y+1/2, -z+1/2'
'-x, -y, -z'
'x, -y-1/2, z-1/2'

loop_
_atom_site_label
_atom_site_type_symbol
_atom_site_fract_x
_atom_site_fract_y
_atom_site_fract_z
_atom_site_U_iso_or_equiv
_atom_site_adp_type
_atom_site_occupancy
_atom_site_symmetry_multiplicity
_atom_site_calc_flag
_atom_site_refinement_flags
Mo1 Mo 0.14260(4) 0.265033(17) 0.869867(16) 0.01886(10) Uani 1 1 d .
C1 C 0.4476(5) 0.2909(2) 0.9561(2) 0.0281(8) Uani 1 1 d .
C2 C 0.4744(5) 0.3085(3) 0.8775(3) 0.0340(9) Uani 1 1 d .
C3 C 0.4397(5) 0.2401(3) 0.8308(3) 0.0336(9) Uani 1 1 d .
C4 C 0.3954(5) 0.1784(2) 0.8808(2) 0.0265(7) Uani 1 1 d .
C5 C 0.3969(5) 0.2088(2) 0.9602(2) 0.0218(6) Uani 1 1 d .
C6 C 0.0201(9) 0.5006(3) 0.7174(3) 0.0370(9) Uani 1 1 d .
C7 C 0.0447(5) 0.4286(2) 0.7647(2) 0.0259(7) Uani 1 1 d .
C8 C -0.1512(8) 0.4284(3) 1.0451(3) 0.0365(9) Uani 1 1 d .
C9 C -0.0610(5) 0.3771(2) 0.9923(2) 0.0268(7) Uani 1 1 d .
C10 C -0.0452(5) 0.1879(2) 0.9006(2) 0.0251(7) Uani 1 1 d .
C11 C 0.0028(6) 0.2181(2) 0.7679(2) 0.0311(8) Uani 1 1 d .
B1 B 0.4221(7) 0.4571(3) 0.1691(3) 0.0385(11) Uani 1 1 d .
F1 F 0.4636(10) 0.4734(6) 0.2507(4) 0.085(3) Uani 0.50 1 d P
F2 F 0.5770(7) 0.4974(3) 0.1524(4) 0.135(2) Uani 1 1 d .
F3 F 0.2622(7) 0.5063(4) 0.1441(3) 0.131(2) Uani 1 1 d .
F4 F 0.3895(17) 0.4099(8) 0.1039(8) 0.141(5) Uani 0.50 1 d P
F5 F 0.498(2) 0.3849(5) 0.1639(7) 0.133(5) Uani 0.50 1 d P
F6 F 0.346(3) 0.4139(7) 0.2168(9) 0.191(8) Uani 0.50 1 d P
Si1 Si 0.37504(14) 0.15175(6) 1.05347(6) 0.0253(2) Uani 1 1 d .
C12 C 0.2731(7) 0.0521(2) 1.0232(3) 0.0380(9) Uani 1 1 d .
C13 C 0.6297(7) 0.1429(3) 1.1137(3) 0.0471(12) Uani 1 1 d .
C14 C 0.2117(7) 0.2054(3) 1.1113(3) 0.0382(9) Uani 1 1 d .
O1 O -0.1517(4) 0.14107(16) 0.91738(18) 0.0363(6) Uani 1 1 d .
O2 O -0.0788(5) 0.18931(17) 0.71010(18) 0.0502(9) Uani 1 1 d .
N1 N 0.0666(4) 0.37183(17) 0.80076(17) 0.0254(6) Uani 1 1 d .
N2 N 0.0091(4) 0.33786(17) 0.95094(18) 0.0251(6) Uani 1 1 d .
H1 H 0.454(6) 0.327(3) 0.999(3) 0.032(11) Uiso 1 1 d .
H2 H 0.499(7) 0.352(3) 0.863(3) 0.044(14) Uiso 1 1 d .
H3 H 0.445(6) 0.234(2) 0.779(2) 0.020(9) Uiso 1 1 d .
H4 H 0.379(6) 0.124(3) 0.868(3) 0.037(12) Uiso 1 1 d .
H6A H -0.005(10) 0.492(4) 0.659(4) 0.09(2) Uiso 1 1 d .
H6B H -0.076(11) 0.523(4) 0.727(4) 0.09(2) Uiso 1 1 d .
H6C H 0.107(11) 0.527(4) 0.727(4) 0.08(2) Uiso 1 1 d .
H8A H -0.226(7) 0.401(3) 1.080(3) 0.049(14) Uiso 1 1 d .
H8B H -0.238(8) 0.455(3) 1.013(3) 0.051(15) Uiso 1 1 d .
H8C H -0.078(9) 0.458(4) 1.072(4) 0.067(18) Uiso 1 1 d .
H12A H 0.342(7) 0.026(3) 0.977(3) 0.052(14) Uiso 1 1 d .
H12B H 0.302(6) 0.015(2) 1.071(3) 0.030(11) Uiso 1 1 d .
H12C H 0.126(8) 0.057(3) 1.012(3) 0.065(16) Uiso 1 1 d .
H13A H 0.675(8) 0.193(4) 1.134(3) 0.060(16) Uiso 1 1 d .
H13B H 0.636(8) 0.112(4) 1.156(4) 0.066(17) Uiso 1 1 d .
H13C H 0.732(9) 0.114(4) 1.090(4) 0.075(19) Uiso 1 1 d .
H14A H 0.076(8) 0.206(3) 1.084(3) 0.048(14) Uiso 1 1 d .
H14B H 0.243(10) 0.256(4) 1.122(4) 0.071(19) Uiso 1 1 d .
H14C H 0.212(7) 0.184(3) 1.165(3) 0.055(14) Uiso 1 1 d .

loop_
_atom_site_aniso_label
_atom_site_aniso_U_11
_atom_site_aniso_U_22
_atom_site_aniso_U_33
_atom_site_aniso_U_23
_atom_site_aniso_U_13
_atom_site_aniso_U_12
Mo1 0.01737(13) 0.01856(15) 0.02047(15) 0.00216(11) 0.00298(10) 0.00098(10)
C1 0.0171(15) 0.0282(18) 0.037(2) 0.0005(16) 0.0006(14) -0.0054(13)
C2 0.0191(16) 0.035(2) 0.047(2) 0.0183(19) 0.0046(15) -0.0027(15)
C3 0.0223(16) 0.051(2) 0.030(2) 0.0109(18) 0.0102(15) 0.0081(16)
C4 0.0209(15) 0.032(2) 0.0276(18) 0.0027(15) 0.0065(13) 0.0086(14)
C5 0.0154(13) 0.0259(16) 0.0232(16) 0.0027(14) 0.0015(12) 0.0012(12)
C6 0.050(3) 0.026(2) 0.035(2) 0.0083(18) 0.009(2) 0.004(2)
C7 0.0302(17) 0.0227(18) 0.0249(17) -0.0050(14) 0.0052(14) 0.0014(13)
C8 0.047(2) 0.033(2) 0.034(2) -0.0087(19) 0.016(2) 0.0008(19)
C9 0.0292(17) 0.0251(18) 0.0255(17) 0.0029(14) 0.0032(14) -0.0035(14)
C10 0.0204(15) 0.0252(18) 0.0291(17) -0.0005(14) 0.0032(13) 0.0031(13)
C11 0.039(2) 0.0223(18) 0.0302(19) 0.0031(15) 0.0002(16) 0.0002(14)
B1 0.029(2) 0.040(3) 0.047(3) -0.001(2) 0.007(2) 0.0007(19)
F1 0.052(4) 0.160(9) 0.038(3) -0.019(4) -0.007(3) 0.022(5)
F2 0.098(3) 0.086(3) 0.239(6) -0.039(4) 0.080(4) -0.024(3)
F3 0.074(3) 0.200(6) 0.116(4) 0.053(4) 0.012(3) 0.053(3)
F4 0.112(8) 0.171(12) 0.150(10) -0.119(9) 0.049(7) -0.059(8)
F5 0.249(16) 0.046(4) 0.131(9) 0.016(6) 0.106(10) 0.016(7)
F6 0.320(19) 0.113(8) 0.199(13) 0.109(9) 0.203(15) 0.087(11)
Si1 0.0248(5) 0.0279(5) 0.0220(5) 0.0044(4) 0.0006(4) -0.0037(4)
C12 0.035(2) 0.028(2) 0.049(3) 0.0041(19) 0.0038(19) -0.0034(16)
C13 0.036(2) 0.056(3) 0.043(3) 0.013(2) -0.012(2) -0.011(2)
C14 0.051(3) 0.041(2) 0.025(2) 0.0001(18) 0.0134(18) -0.007(2)
O1 0.0236(13) 0.0334(15) 0.0524(18) 0.0074(13) 0.0080(12) -0.0045(11)
O2 0.078(2) 0.0318(17) 0.0335(16) -0.0016(13) -0.0097(15) -0.0106(15)
N1 0.0293(15) 0.0230(15) 0.0235(14) 0.0003(12) 0.0037(12) 0.0024(12)
N2 0.0272(14) 0.0220(15) 0.0264(15) 0.0004(12) 0.0060(12) -0.0003(11)

loop_
_atom_type_symbol
_atom_type_description
_atom_type_scat_dispersion_real
_atom_type_scat_dispersion_imag
_atom_type_scat_source
C C 0.0033 0.0016 'International Tables Vol C Tables 4.2.6.8 and 6.1.1.4'
B B 0.0013 0.0007 'International Tables Vol C Tables 4.2.6.8 and 6.1.1.4'
O O 0.0106 0.0060 'International Tables Vol C Tables 4.2.6.8 and 6.1.1.4'
F F 0.0171 0.0103 'International Tables Vol C Tables 4.2.6.8 and 6.1.1.4'
Si Si 0.0817 0.0704 'International Tables Vol C Tables 4.2.6.8 and 6.1.1.4'
Mo Mo -1.6832 0.6857 'International Tables Vol C Tables 4.2.6.8 and 6.1.1.4'
N N 0.0061 0.0033 'International Tables Vol C Tables 4.2.6.8 and 6.1.1.4'
H H 0.0000 0.0000 'International Tables Vol C Tables 4.2.6.8 and 6.1.1.4'

loop_
_geom_angle_atom_site_label_1
_geom_angle_atom_site_label_2
_geom_angle_atom_site_label_3
_geom_angle
C10 Mo1 C11 73.89(15)
C10 Mo1 N2 80.81(13)
C11 Mo1 N2 125.65(14)
C10 Mo1 N1 126.16(12)
C11 Mo1 N1 80.66(13)
N2 Mo1 N1 76.89(11)
C10 Mo1 C4 94.50(14)
C11 Mo1 C4 93.15(15)
N2 Mo1 C4 136.70(12)
N1 Mo1 C4 134.06(12)
C10 Mo1 C3 127.74(15)
C11 Mo1 C3 89.70(16)
N2 Mo1 C3 141.86(14)
N1 Mo1 C3 98.09(13)
C4 Mo1 C3 36.07(14)
C10 Mo1 C5 90.40(13)
C11 Mo1 C5 126.71(14)
N2 Mo1 C5 100.20(12)
N1 Mo1 C5 141.36(12)
C4 Mo1 C5 36.53(12)
C3 Mo1 C5 60.34(13)
C10 Mo1 C1 120.77(14)
C11 Mo1 C1 147.70(16)
N2 Mo1 C1 86.38(13)
N1 Mo1 C1 106.03(12)
C4 Mo1 C1 59.10(14)
C3 Mo1 C1 58.27(15)
C5 Mo1 C1 35.86(13)
C10 Mo1 C2 149.14(14)
C11 Mo1 C2 118.85(17)
N2 Mo1 C2 107.52(14)
N1 Mo1 C2 84.62(13)
C4 Mo1 C2 58.68(14)
C3 Mo1 C2 34.72(16)
C5 Mo1 C2 59.13(13)
C1 Mo1 C2 34.34(14)
C2 C1 C5 109.0(4)
C2 C1 Mo1 73.3(2)
C5 C1 Mo1 69.81(18)
C3 C2 C1 108.5(4)
C3 C2 Mo1 69.4(2)
C1 C2 Mo1 72.3(2)
C2 C3 C4 108.2(4)
C2 C3 Mo1 75.9(2)
C4 C3 Mo1 70.5(2)
C3 C4 C5 109.0(4)
C3 C4 Mo1 73.4(2)
C5 C4 Mo1 73.60(19)
C4 C5 C1 105.3(3)
C4 C5 Si1 127.6(3)
C1 C5 Si1 126.6(3)
C4 C5 Mo1 69.87(18)
C1 C5 Mo1 74.33(19)
Si1 C5 Mo1 126.88(16)
N1 C7 C6 178.7(4)
N2 C9 C8 179.4(4)
O1 C10 Mo1 177.8(3)
O2 C11 Mo1 178.3(3)
F6 B1 F2 149.8(11)
F6 B1 F5 74.0(7)
F2 B1 F5 97.0(7)
F6 B1 F4 98.4(11)
F2 B1 F4 98.9(7)
F5 B1 F4 53.9(7)
F6 B1 F1 61.3(8)
F2 B1 F1 94.4(6)
F5 B1 F1 103.7(8)
F4 B1 F1 155.1(10)
F6 B1 F3 98.3(7)
F2 B1 F3 104.2(5)
F5 B1 F3 145.8(9)
F4 B1 F3 96.0(8)
F1 B1 F3 101.1(5)
F6 F1 B1 55.3(5)
F5 F4 B1 62.8(7)
F4 F5 B1 63.2(8)
F4 F5 F6 89.6(12)
B1 F5 F6 51.0(6)
B1 F6 F1 63.4(7)
B1 F6 F5 55.0(5)
F1 F6 F5 93.6(11)
C14 Si1 C13 110.6(2)
C14 Si1 C12 110.8(2)
C13 Si1 C12 110.2(2)
C14 Si1 C5 109.61(19)
C13 Si1 C5 106.7(2)
C12 Si1 C5 108.75(19)
C7 N1 Mo1 173.7(3)
C9 N2 Mo1 178.7(3)

loop_
_geom_bond_atom_site_label_1
_geom_bond_atom_site_label_2
_geom_bond_distance
Mo1 C10 1.972(4)
Mo1 C11 1.978(4)
Mo1 N2 2.165(3)
Mo1 N1 2.166(3)
Mo1 C4 2.258(3)
Mo1 C3 2.296(4)
Mo1 C5 2.307(3)
Mo1 C1 2.366(3)
Mo1 C2 2.379(4)
C1 C2 1.401(6)
C1 C5 1.440(5)
C2 C3 1.397(6)
C3 C4 1.410(5)
C4 C5 1.431(5)
C5 Si1 1.875(3)
C6 C7 1.450(6)
C7 N1 1.134(5)
C8 C9 1.460(5)
C9 N2 1.133(5)
C10 O1 1.150(4)
C11 O2 1.142(5)
B1 F6 1.270(10)
B1 F2 1.338(6)
B1 F5 1.339(11)
B1 F4 1.344(10)
B1 F1 1.380(8)
B1 F3 1.384(6)
F1 F6 1.355(17)
F4 F5 1.217(16)
F5 F6 1.571(15)
Si1 C14 1.854(5)
Si1 C13 1.865(4)
Si1 C12 1.866(4)
